data_7709229
loop_
_publ_author_name
'Pilichos, Evangelos'
'Bhunia, Pradip'
'Font-Bardia, Merc\`e'
'Ghosh, Ashutosh'
'Mayans, J\'ulia'
'Escuer, Albert'

_publ_section_title
;
 Quasi-isotropic SMMs: slow relaxation of the magnetization in polynuclear
 Cu<sup>II</sup>/Mn<sup>II</sup> complexes.
;
_journal_issue 5
_journal_name_full 'Dalton transactions (Cambridge, England : 2003)'
_journal_page_first 1779
_journal_page_last 1783
_journal_paper_doi 10.1039/d1dt04074j
_journal_volume 51
_journal_year 2022
_chemical_formula_moiety 'C19 H26 Cu Mn N2 O7, 2(C18 H18 Cu N2 O4), 2(Cl O4), C H4 O'
_chemical_formula_sum 'C56 H67 Cl2 Cu3 Mn N6 O24'
_chemical_formula_weight 1524.61
_space_group_crystal_system monoclinic
_space_group_IT_number 14
_space_group_name_Hall '-P 2ybc'
_space_group_name_H-M_alt 'P 1 21/c 1'
_atom_sites_solution_hydrogens mixed
_audit_creation_method SHELXL-2018/3
_audit_update_record
;
2021-12-21 deposited with the CCDC.	2022-01-05 downloaded from the CCDC.
;
_cell_angle_alpha 90
_cell_angle_beta 97.0020(10)
_cell_angle_gamma 90
_cell_formula_units_Z 4
_cell_length_a 15.4787(6)
_cell_length_b 22.7556(9)
_cell_length_c 17.7148(7)
_cell_measurement_reflns_used 9529
_cell_measurement_temperature 100(2)
_cell_measurement_theta_max 28.06
_cell_measurement_theta_min 2.43
_cell_volume 6193.1(4)
_computing_cell_refinement 'Bruker SAINT'
_computing_data_collection 'Bruker APEX3'
_computing_data_reduction 'Bruker SAINT'
_computing_molecular_graphics 'Bruker SHELXTL'
_computing_publication_material 'Bruker SHELXTL'
_computing_structure_refinement 'SHELXL-2018/3 (Sheldrick, 2018)'
_computing_structure_solution 'SHELXT 2014/5 (Sheldrick, 2014)'
_diffrn_ambient_temperature 100(2)
_diffrn_measured_fraction_theta_full 0.999
_diffrn_measured_fraction_theta_max 0.998
_diffrn_measurement_device_type 'D8 Venture'
_diffrn_measurement_method '\f and \w scans'
_diffrn_radiation_type MoK\a
_diffrn_radiation_wavelength 0.71073
_diffrn_reflns_av_R_equivalents 0.0693
_diffrn_reflns_av_unetI/netI 0.0437
_diffrn_reflns_Laue_measured_fraction_full 0.999
_diffrn_reflns_Laue_measured_fraction_max 0.998
_diffrn_reflns_limit_h_max 20
_diffrn_reflns_limit_h_min -20
_diffrn_reflns_limit_k_max 30
_diffrn_reflns_limit_k_min -29
_diffrn_reflns_limit_l_max 23
_diffrn_reflns_limit_l_min -23
_diffrn_reflns_number 97693
_diffrn_reflns_point_group_measured_fraction_full 0.999
_diffrn_reflns_point_group_measured_fraction_max 0.998
_diffrn_reflns_theta_full 25.242
_diffrn_reflns_theta_max 28.324
_diffrn_reflns_theta_min 2.067
_diffrn_source microfocus
_exptl_absorpt_coefficient_mu 1.389
_exptl_absorpt_correction_T_max 0.7457
_exptl_absorpt_correction_T_min 0.6496
_exptl_absorpt_correction_type multi-scan
_exptl_absorpt_process_details sadabs
_exptl_crystal_colour red
_exptl_crystal_density_diffrn 1.635
_exptl_crystal_description prism
_exptl_crystal_F_000 3132
_exptl_crystal_size_max 0.240
_exptl_crystal_size_mid 0.116
_exptl_crystal_size_min 0.116
_refine_diff_density_max 1.152
_refine_diff_density_min -0.734
_refine_diff_density_rms 0.103
_refine_ls_extinction_method none
_refine_ls_goodness_of_fit_ref 1.099
_refine_ls_hydrogen_treatment mixed
_refine_ls_matrix_type full
_refine_ls_number_parameters 858
_refine_ls_number_reflns 15411
_refine_ls_number_restraints 6
_refine_ls_restrained_S_all 1.098
_refine_ls_R_factor_all 0.0790
_refine_ls_R_factor_gt 0.0482
_refine_ls_shift/su_max 0.001
_refine_ls_shift/su_mean 0.000
_refine_ls_structure_factor_coef Fsqd
_refine_ls_weighting_details 'w=1/[\s^2^(Fo^2^)+(0.0459P)^2^+13.8821P] where P=(Fo^2^+2Fc^2^)/3'
_refine_ls_weighting_scheme calc
_refine_ls_wR_factor_gt 0.1099
_refine_ls_wR_factor_ref 0.1315
_reflns_Friedel_coverage 0.000
_reflns_number_gt 11445
_reflns_number_total 15411
_reflns_threshold_expression 'I > 2\s(I)'
_cod_data_source_file d1dt04074j2.cif
_cod_data_source_block I06YB81_0m_a
_cod_depositor_comments 'Adding full bibliography for 7709229--7709231.cif.'
_cod_original_sg_symbol_H-M 'P 21/c'
_cod_database_code 7709229
_shelx_shelxl_version_number 2018/3
_shelx_space_group_comment
;
The symmetry employed for this shelxl refinement is uniquely defined
by the following loop, which should always be used as a source of
symmetry information in preference to the above space-group names.
They are only intended as comments.
;

loop_
_space_group_symop_operation_xyz
'x, y, z'
'-x, y+1/2, -z+1/2'
'-x, -y, -z'
'x, -y-1/2, z-1/2'

loop_
_atom_site_label
_atom_site_type_symbol
_atom_site_fract_x
_atom_site_fract_y
_atom_site_fract_z
_atom_site_U_iso_or_equiv
_atom_site_adp_type
_atom_site_occupancy
_atom_site_site_symmetry_order
_atom_site_calc_flag
_atom_site_refinement_flags_posn
_atom_site_refinement_flags_adp
_atom_site_refinement_flags_occupancy
_atom_site_disorder_assembly
_atom_site_disorder_group
Cu1 Cu 0.45321(3) 0.46995(2) 0.92186(2) 0.02224(10) Uani 1 1 d . . . . .
O1 O 0.21140(16) 0.56736(12) 0.94840(15) 0.0296(6) Uani 1 1 d . . . . .
O2 O 0.34012(15) 0.50143(11) 0.92692(14) 0.0265(5) Uani 1 1 d . . . . .
O3 O 0.49386(16) 0.54794(11) 0.90573(15) 0.0267(5) Uani 1 1 d . . . . .
O4 O 0.51886(18) 0.65869(12) 0.88258(16) 0.0333(6) Uani 1 1 d . . . . .
N1 N 0.4164(2) 0.38996(13) 0.93882(17) 0.0263(6) Uani 1 1 d . . . . .
N2 N 0.56624(19) 0.43546(14) 0.91669(17) 0.0258(6) Uani 1 1 d . . . . .
C1 C 0.1479(3) 0.60724(18) 0.9706(2) 0.0330(8) Uani 1 1 d . . . . .
H1A H 0.164225 0.647561 0.959025 0.050 Uiso 1 1 calc R U . . .
H1B H 0.144959 0.603476 1.025346 0.050 Uiso 1 1 calc R U . . .
H1C H 0.090878 0.598067 0.942690 0.050 Uiso 1 1 calc R U . . .
C2 C 0.2002(2) 0.50912(17) 0.96203(19) 0.0262(7) Uani 1 1 d . . . . .
C3 C 0.1272(2) 0.48403(19) 0.9863(2) 0.0309(8) Uani 1 1 d . . . . .
H3 H 0.078804 0.507964 0.994056 0.037 Uiso 1 1 calc R U . . .
C4 C 0.1243(3) 0.42365(19) 0.9994(2) 0.0321(8) Uani 1 1 d . . . . .
H4 H 0.073301 0.406460 1.014778 0.039 Uiso 1 1 calc R U . . .
C5 C 0.1947(2) 0.38906(18) 0.9902(2) 0.0295(8) Uani 1 1 d . . . . .
H5 H 0.192559 0.348121 1.000254 0.035 Uiso 1 1 calc R U . . .
C6 C 0.2705(2) 0.41363(17) 0.96578(19) 0.0260(7) Uani 1 1 d . . . . .
C7 C 0.2743(2) 0.47412(16) 0.95020(19) 0.0231(7) Uani 1 1 d . . . . .
C8 C 0.3425(2) 0.37445(16) 0.9580(2) 0.0260(7) Uani 1 1 d . . . . .
H8 H 0.334356 0.333931 0.967979 0.031 Uiso 1 1 calc R U . . .
C9 C 0.4843(3) 0.34621(16) 0.9296(2) 0.0299(8) Uani 1 1 d . . . . .
H9A H 0.477375 0.331186 0.876789 0.036 Uiso 1 1 calc R U . . .
H9B H 0.479313 0.312669 0.964440 0.036 Uiso 1 1 calc R U . . .
C10 C 0.5729(3) 0.37558(17) 0.9479(2) 0.0303(8) Uani 1 1 d . . . . .
H10A H 0.589682 0.376912 1.003579 0.036 Uiso 1 1 calc R U . . .
H10B H 0.617765 0.353115 0.924745 0.036 Uiso 1 1 calc R U . . .
C11 C 0.6313(2) 0.45984(17) 0.8909(2) 0.0270(7) Uani 1 1 d . . . . .
H11 H 0.681314 0.436376 0.886901 0.032 Uiso 1 1 calc R U . . .
C12 C 0.6338(2) 0.52045(17) 0.8676(2) 0.0261(7) Uani 1 1 d . . . . .
C13 C 0.7084(2) 0.53968(19) 0.8360(2) 0.0307(8) Uani 1 1 d . . . . .
H13 H 0.751963 0.512021 0.827018 0.037 Uiso 1 1 calc R U . . .
C14 C 0.7187(2) 0.5968(2) 0.8184(2) 0.0344(9) Uani 1 1 d . . . . .
H14 H 0.768374 0.608666 0.795591 0.041 Uiso 1 1 calc R U . . .
C15 C 0.6569(2) 0.63832(19) 0.8333(2) 0.0320(8) Uani 1 1 d . . . . .
H15 H 0.665266 0.678575 0.821984 0.038 Uiso 1 1 calc R U . . .
C16 C 0.5841(2) 0.62115(17) 0.8645(2) 0.0269(7) Uani 1 1 d . . . . .
C17 C 0.5683(2) 0.56088(17) 0.8799(2) 0.0254(7) Uani 1 1 d . . . . .
C18 C 0.5386(3) 0.71991(19) 0.8816(3) 0.0453(11) Uani 1 1 d . . . . .
H18A H 0.545452 0.731999 0.829552 0.068 Uiso 1 1 calc R U . . .
H18B H 0.592852 0.727480 0.914835 0.068 Uiso 1 1 calc R U . . .
H18C H 0.491149 0.742312 0.899713 0.068 Uiso 1 1 calc R U . . .
Cu2 Cu 0.19637(3) 0.46210(2) 0.76153(2) 0.02049(10) Uani 1 1 d . . . . .
Mn1 Mn 0.29130(3) 0.58305(2) 0.72517(3) 0.02143(11) Uani 1 1 d . . . . .
O5 O 0.16785(16) 0.65570(11) 0.74553(14) 0.0264(5) Uani 1 1 d . . . . .
H5O H 0.198179 0.629373 0.728438 0.032 Uiso 1 1 calc R U . . .
O6 O 0.17148(14) 0.54358(11) 0.75656(14) 0.0223(5) Uani 1 1 d . . . . .
O7 O 0.30566(15) 0.48750(11) 0.73532(14) 0.0230(5) Uani 1 1 d . . . . .
O8 O 0.44410(15) 0.54017(11) 0.70473(14) 0.0255(5) Uani 1 1 d . . . . .
O13 O 0.25067(15) 0.57276(11) 0.60529(14) 0.0240(5) Uani 1 1 d D . . . .
H13A H 0.2047(13) 0.5891(14) 0.599(3) 0.036 Uiso 1 1 d D U . . .
H13B H 0.233(2) 0.5398(6) 0.601(3) 0.036 Uiso 1 1 d D U . . .
O14 O 0.33978(16) 0.60266(12) 0.84086(14) 0.0264(5) Uani 1 1 d D . . . .
H14A H 0.321(2) 0.5783(15) 0.867(2) 0.040 Uiso 1 1 d D U . . .
H14B H 0.3900(8) 0.5955(18) 0.851(2) 0.040 Uiso 1 1 d D U . . .
O23 O 0.34864(18) 0.66175(12) 0.68465(17) 0.0361(6) Uani 1 1 d . . . . .
H23O H 0.363160 0.659037 0.640618 0.043 Uiso 1 1 calc R U . . .
N3 N 0.08376(18) 0.43945(13) 0.78626(16) 0.0228(6) Uani 1 1 d . . . . .
N4 N 0.22576(19) 0.38079(13) 0.77086(16) 0.0228(6) Uani 1 1 d . . . . .
C19 C 0.1703(3) 0.71837(17) 0.7429(3) 0.0362(9) Uani 1 1 d . . . . .
H19A H 0.222190 0.731051 0.720721 0.054 Uiso 1 1 calc R U . . .
H19B H 0.172269 0.734132 0.794593 0.054 Uiso 1 1 calc R U . . .
H19C H 0.118089 0.732956 0.711680 0.054 Uiso 1 1 calc R U . . .
C20 C 0.0967(2) 0.63067(16) 0.77169(19) 0.0246(7) Uani 1 1 d . . . . .
C21 C 0.0267(2) 0.66138(18) 0.7931(2) 0.0287(8) Uani 1 1 d . . . . .
H21 H 0.025421 0.703078 0.790529 0.034 Uiso 1 1 calc R U . . .
C22 C -0.0428(2) 0.63023(18) 0.8186(2) 0.0300(8) Uani 1 1 d . . . . .
H22 H -0.091059 0.651033 0.833731 0.036 Uiso 1 1 calc R U . . .
C23 C -0.0411(2) 0.57063(18) 0.8218(2) 0.0282(8) Uani 1 1 d . . . . .
H23 H -0.088902 0.550277 0.838543 0.034 Uiso 1 1 calc R U . . .
C24 C 0.0300(2) 0.53821(17) 0.80090(19) 0.0244(7) Uani 1 1 d . . . . .
C25 C 0.1008(2) 0.56906(16) 0.77610(18) 0.0220(7) Uani 1 1 d . . . . .
C26 C 0.0254(2) 0.47486(17) 0.80353(19) 0.0255(7) Uani 1 1 d . . . . .
H26 H -0.025541 0.458107 0.819531 0.031 Uiso 1 1 calc R U . . .
C27 C 0.0703(2) 0.37582(16) 0.7860(2) 0.0249(7) Uani 1 1 d . . . . .
H27A H 0.038292 0.363638 0.736696 0.030 Uiso 1 1 calc R U . . .
H27B H 0.034770 0.365007 0.826755 0.030 Uiso 1 1 calc R U . . .
C28 C 0.1583(2) 0.34376(16) 0.7988(2) 0.0261(7) Uani 1 1 d . . . . .
H28A H 0.173914 0.335589 0.853640 0.031 Uiso 1 1 calc R U . . .
H28B H 0.154215 0.305809 0.771242 0.031 Uiso 1 1 calc R U . . .
C29 C 0.2990(2) 0.35832(16) 0.7585(2) 0.0253(7) Uani 1 1 d . . . . .
H29 H 0.304987 0.316860 0.762698 0.030 Uiso 1 1 calc R U . . .
C30 C 0.3734(2) 0.39158(16) 0.73866(19) 0.0236(7) Uani 1 1 d . . . . .
C31 C 0.4492(2) 0.35933(17) 0.7306(2) 0.0293(8) Uani 1 1 d . . . . .
H31 H 0.448511 0.317761 0.735474 0.035 Uiso 1 1 calc R U . . .
C32 C 0.5243(2) 0.38701(18) 0.7158(2) 0.0305(8) Uani 1 1 d . . . . .
H32 H 0.575268 0.364656 0.711488 0.037 Uiso 1 1 calc R U . . .
C33 C 0.5255(2) 0.44804(17) 0.7069(2) 0.0278(8) Uani 1 1 d . . . . .
H33 H 0.577339 0.467091 0.696417 0.033 Uiso 1 1 calc R U . . .
C34 C 0.4514(2) 0.48082(16) 0.71351(19) 0.0230(7) Uani 1 1 d . . . . .
C35 C 0.3736(2) 0.45292(16) 0.72974(19) 0.0220(7) Uani 1 1 d . . . . .
C36 C 0.5180(2) 0.56999(17) 0.6799(2) 0.0285(8) Uani 1 1 d . . . . .
H36A H 0.527032 0.556002 0.629156 0.043 Uiso 1 1 calc R U . . .
H36B H 0.570064 0.561778 0.715674 0.043 Uiso 1 1 calc R U . . .
H36C H 0.507134 0.612419 0.678136 0.043 Uiso 1 1 calc R U . . .
C55 C 0.3914(3) 0.7102(2) 0.7223(3) 0.0524(12) Uani 1 1 d . . . . .
H55A H 0.454449 0.705316 0.723805 0.079 Uiso 1 1 calc R U . . .
H55B H 0.376112 0.712459 0.774293 0.079 Uiso 1 1 calc R U . . .
H55C H 0.373178 0.746383 0.694888 0.079 Uiso 1 1 calc R U . . .
Cu3 Cu 0.02019(3) 0.52347(2) 0.59424(2) 0.02282(10) Uani 1 1 d . . . . .
O9 O 0.27775(17) 0.45195(12) 0.55174(15) 0.0301(6) Uani 1 1 d . . . . .
O10 O 0.12525(16) 0.48370(11) 0.57907(14) 0.0276(5) Uani 1 1 d . . . . .
O11 O 0.07528(16) 0.59683(11) 0.58039(14) 0.0259(5) Uani 1 1 d . . . . .
O12 O 0.16861(17) 0.68276(12) 0.54026(18) 0.0378(7) Uani 1 1 d . . . . .
N5 N -0.04377(19) 0.45034(14) 0.59716(16) 0.0264(6) Uani 1 1 d . . . . .
N6 N -0.08618(19) 0.55974(15) 0.61898(17) 0.0272(6) Uani 1 1 d . . . . .
C37 C 0.3616(2) 0.43620(19) 0.5317(2) 0.0329(9) Uani 1 1 d . . . . .
H37A H 0.354440 0.412470 0.485148 0.049 Uiso 1 1 calc R U . . .
H37B H 0.393379 0.413435 0.573076 0.049 Uiso 1 1 calc R U . . .
H37C H 0.394394 0.471915 0.523012 0.049 Uiso 1 1 calc R U . . .
C38 C 0.2231(2) 0.40690(17) 0.5662(2) 0.0273(7) Uani 1 1 d . . . . .
C39 C 0.2444(3) 0.34857(17) 0.5676(2) 0.0310(8) Uani 1 1 d . . . . .
H39 H 0.300922 0.336697 0.558112 0.037 Uiso 1 1 calc R U . . .
C40 C 0.1833(3) 0.30641(18) 0.5829(2) 0.0355(9) Uani 1 1 d . . . . .
H40 H 0.198910 0.266017 0.585784 0.043 Uiso 1 1 calc R U . . .
C41 C 0.1004(3) 0.32363(18) 0.5938(2) 0.0324(8) Uani 1 1 d . . . . .
H41 H 0.058573 0.294739 0.602844 0.039 Uiso 1 1 calc R U . . .
C42 C 0.0767(2) 0.38344(17) 0.59159(19) 0.0275(8) Uani 1 1 d . . . . .
C43 C 0.1390(2) 0.42704(16) 0.57997(19) 0.0248(7) Uani 1 1 d . . . . .
C44 C -0.0139(2) 0.39831(17) 0.59637(19) 0.0281(8) Uani 1 1 d . . . . .
H44 H -0.053698 0.366816 0.599115 0.034 Uiso 1 1 calc R U . . .
C45 C -0.1382(2) 0.46049(18) 0.5951(2) 0.0295(8) Uani 1 1 d . . . . .
H45A H -0.165992 0.426895 0.618227 0.035 Uiso 1 1 calc R U . . .
H45B H -0.165576 0.465059 0.541908 0.035 Uiso 1 1 calc R U . . .
C46 C -0.1494(2) 0.51662(18) 0.6401(2) 0.0320(8) Uani 1 1 d . . . . .
H46A H -0.209291 0.532000 0.628016 0.038 Uiso 1 1 calc R U . . .
H46B H -0.138921 0.508464 0.695396 0.038 Uiso 1 1 calc R U . . .
C47 C -0.1036(2) 0.61444(18) 0.6172(2) 0.0289(8) Uani 1 1 d . . . . .
H47 H -0.158873 0.625994 0.630142 0.035 Uiso 1 1 calc R U . . .
C48 C -0.0462(2) 0.66036(17) 0.5971(2) 0.0274(8) Uani 1 1 d . . . . .
C49 C -0.0789(3) 0.71819(18) 0.5933(2) 0.0327(9) Uani 1 1 d . . . . .
H49 H -0.135913 0.725425 0.605862 0.039 Uiso 1 1 calc R U . . .
C50 C -0.0305(3) 0.76404(18) 0.5719(2) 0.0347(9) Uani 1 1 d . . . . .
H50 H -0.053669 0.802745 0.569506 0.042 Uiso 1 1 calc R U . . .
C51 C 0.0537(3) 0.75362(18) 0.5533(2) 0.0349(9) Uani 1 1 d . . . . .
H51 H 0.087688 0.785405 0.538452 0.042 Uiso 1 1 calc R U . . .
C52 C 0.0873(2) 0.69778(17) 0.5566(2) 0.0299(8) Uani 1 1 d . . . . .
C53 C 0.0388(2) 0.64862(16) 0.5787(2) 0.0260(7) Uani 1 1 d . . . . .
C54 C 0.2206(3) 0.7299(2) 0.5169(4) 0.0574(15) Uani 1 1 d . . . . .
H54A H 0.278578 0.715112 0.509965 0.086 Uiso 1 1 calc R U . . .
H54B H 0.226082 0.760645 0.556020 0.086 Uiso 1 1 calc R U . . .
H54C H 0.192841 0.746347 0.468857 0.086 Uiso 1 1 calc R U . . .
Cl1 Cl 0.20532(6) 0.87911(4) 0.72393(5) 0.02872(19) Uani 1 1 d . . . . .
O15 O 0.2545(2) 0.83653(13) 0.6878(2) 0.0483(8) Uani 1 1 d . . . . .
O16 O 0.14313(19) 0.85079(14) 0.76576(19) 0.0434(7) Uani 1 1 d . . . . .
O17 O 0.16002(19) 0.91640(15) 0.66640(18) 0.0453(8) Uani 1 1 d . . . . .
O18 O 0.26326(19) 0.91476(15) 0.77445(17) 0.0431(7) Uani 1 1 d . . . . .
Cl2 Cl 0.64478(9) 0.70411(4) 0.61835(8) 0.0260(3) Uani 0.893(5) 1 d . . P A 1
O19 O 0.5870(2) 0.69946(15) 0.54698(18) 0.0380(8) Uani 0.893(5) 1 d . . P A 1
Cl2' Cl 0.6761(8) 0.7024(4) 0.6475(8) 0.030(3) Uiso 0.107(5) 1 d . . P A 2
O19' O 0.7446(17) 0.7148(12) 0.7023(15) 0.036(7) Uiso 0.107(5) 1 d . . P A 2
O20 O 0.59496(19) 0.72363(13) 0.67614(16) 0.0388(7) Uani 1 1 d . . . . .
O21 O 0.68055(18) 0.64736(13) 0.63624(16) 0.0359(6) Uani 1 1 d . . . . .
O22 O 0.7098(2) 0.74602(15) 0.6066(2) 0.0550(9) Uani 1 1 d . . . . .
O23W O 0.4129(2) 0.66430(18) 0.54634(19) 0.0571(10) Uani 1 1 d . . . . .
H23W H 0.464838 0.675593 0.548763 0.086 Uiso 1 1 calc R U . . .
C1W C 0.3973(4) 0.6177(3) 0.4893(4) 0.0728(18) Uani 1 1 d . . . . .
H1WA H 0.353137 0.630792 0.448306 0.109 Uiso 1 1 calc R U . . .
H1WB H 0.376646 0.582332 0.513023 0.109 Uiso 1 1 calc R U . . .
H1WC H 0.451518 0.608889 0.468263 0.109 Uiso 1 1 calc R U . . .

loop_
_atom_site_aniso_label
_atom_site_aniso_U_11
_atom_site_aniso_U_22
_atom_site_aniso_U_33
_atom_site_aniso_U_23
_atom_site_aniso_U_13
_atom_site_aniso_U_12
Cu1 0.0198(2) 0.0262(2) 0.0211(2) -0.00185(16) 0.00459(15) -0.00114(16)
O1 0.0250(13) 0.0348(14) 0.0299(14) 0.0012(11) 0.0065(10) 0.0030(11)
O2 0.0193(12) 0.0318(14) 0.0290(13) 0.0019(11) 0.0060(10) -0.0024(10)
O3 0.0232(12) 0.0275(13) 0.0308(13) -0.0029(10) 0.0090(10) -0.0019(10)
O4 0.0383(15) 0.0268(14) 0.0358(15) 0.0053(11) 0.0082(12) -0.0007(11)
N1 0.0314(16) 0.0275(16) 0.0200(14) -0.0016(12) 0.0031(12) -0.0006(12)
N2 0.0266(15) 0.0307(16) 0.0205(14) -0.0040(12) 0.0044(12) 0.0006(12)
C1 0.0297(19) 0.041(2) 0.029(2) -0.0026(16) 0.0056(15) 0.0082(16)
C2 0.0240(17) 0.040(2) 0.0146(15) -0.0038(14) 0.0012(13) -0.0031(15)
C3 0.0229(17) 0.049(2) 0.0210(17) -0.0023(16) 0.0044(14) -0.0036(16)
C4 0.0301(19) 0.048(2) 0.0186(17) -0.0031(16) 0.0032(14) -0.0110(17)
C5 0.0310(19) 0.039(2) 0.0183(17) -0.0021(15) 0.0019(14) -0.0107(16)
C6 0.0268(17) 0.035(2) 0.0162(16) -0.0048(14) 0.0031(13) -0.0075(15)
C7 0.0191(15) 0.0321(19) 0.0177(16) -0.0027(13) 0.0013(12) -0.0031(13)
C8 0.0289(18) 0.0273(18) 0.0221(17) -0.0009(14) 0.0047(14) -0.0072(14)
C9 0.036(2) 0.0260(18) 0.0279(19) 0.0001(15) 0.0064(16) 0.0004(15)
C10 0.034(2) 0.033(2) 0.0239(18) 0.0011(15) 0.0061(15) 0.0071(16)
C11 0.0213(16) 0.039(2) 0.0201(17) -0.0054(15) 0.0017(13) 0.0015(15)
C12 0.0201(16) 0.038(2) 0.0202(16) -0.0025(14) 0.0013(13) -0.0013(14)
C13 0.0222(17) 0.049(2) 0.0199(17) -0.0019(16) 0.0003(13) -0.0036(16)
C14 0.0223(18) 0.057(3) 0.0238(18) 0.0026(17) 0.0039(14) -0.0094(17)
C15 0.0291(19) 0.041(2) 0.0249(19) 0.0051(16) -0.0017(15) -0.0082(16)
C16 0.0253(17) 0.035(2) 0.0205(17) 0.0005(14) 0.0021(13) -0.0018(14)
C17 0.0227(17) 0.0348(19) 0.0192(16) -0.0016(14) 0.0038(13) -0.0074(14)
C18 0.055(3) 0.029(2) 0.053(3) 0.0087(19) 0.010(2) -0.0006(19)
Cu2 0.01885(19) 0.0250(2) 0.0182(2) -0.00041(16) 0.00456(15) -0.00232(15)
Mn1 0.0194(2) 0.0249(3) 0.0205(3) -0.0010(2) 0.00432(19) -0.00217(19)
O5 0.0246(12) 0.0254(13) 0.0305(14) -0.0019(10) 0.0091(10) 0.0000(10)
O6 0.0159(11) 0.0270(12) 0.0252(12) -0.0001(10) 0.0076(9) -0.0021(9)
O7 0.0201(11) 0.0246(12) 0.0253(12) -0.0011(10) 0.0067(9) 0.0006(9)
O8 0.0200(12) 0.0295(13) 0.0279(13) 0.0004(10) 0.0065(10) -0.0017(10)
O13 0.0207(12) 0.0308(13) 0.0207(12) -0.0003(10) 0.0027(10) -0.0001(10)
O14 0.0228(12) 0.0328(14) 0.0231(13) -0.0021(10) 0.0015(10) -0.0015(10)
O23 0.0358(15) 0.0313(15) 0.0426(17) 0.0000(12) 0.0104(13) -0.0067(12)
N3 0.0214(14) 0.0328(16) 0.0143(13) -0.0002(11) 0.0027(10) -0.0031(12)
N4 0.0247(14) 0.0249(15) 0.0188(14) 0.0008(11) 0.0030(11) -0.0026(11)
C19 0.039(2) 0.0248(19) 0.047(2) -0.0016(17) 0.0155(19) -0.0025(16)
C20 0.0207(16) 0.0343(19) 0.0189(16) -0.0033(14) 0.0030(13) -0.0007(14)
C21 0.0261(18) 0.035(2) 0.0252(18) -0.0035(15) 0.0035(14) 0.0029(15)
C22 0.0187(16) 0.046(2) 0.0258(18) -0.0029(16) 0.0058(14) 0.0061(15)
C23 0.0183(16) 0.046(2) 0.0208(17) -0.0006(15) 0.0052(13) -0.0015(15)
C24 0.0193(15) 0.039(2) 0.0150(15) 0.0003(14) 0.0030(12) -0.0031(14)
C25 0.0179(15) 0.0326(18) 0.0155(15) -0.0010(13) 0.0017(12) 0.0005(13)
C26 0.0194(16) 0.042(2) 0.0150(15) 0.0040(14) 0.0022(12) -0.0069(14)
C27 0.0229(17) 0.0335(19) 0.0184(16) 0.0042(14) 0.0024(13) -0.0058(14)
C28 0.0281(18) 0.0280(18) 0.0222(17) 0.0043(14) 0.0030(14) -0.0042(14)
C29 0.0293(18) 0.0239(17) 0.0222(17) -0.0025(13) 0.0015(14) -0.0003(14)
C30 0.0226(16) 0.0291(18) 0.0193(16) -0.0026(13) 0.0025(13) -0.0015(13)
C31 0.034(2) 0.0268(19) 0.0267(19) -0.0032(14) 0.0030(15) 0.0061(15)
C32 0.0226(17) 0.037(2) 0.033(2) -0.0075(16) 0.0054(15) 0.0069(15)
C33 0.0193(16) 0.041(2) 0.0234(17) -0.0040(15) 0.0027(13) 0.0023(15)
C34 0.0201(16) 0.0285(18) 0.0202(16) -0.0027(13) 0.0015(13) -0.0003(13)
C35 0.0168(15) 0.0317(18) 0.0180(15) -0.0043(13) 0.0039(12) 0.0027(13)
C36 0.0189(16) 0.038(2) 0.0292(19) 0.0036(15) 0.0067(14) -0.0035(14)
C55 0.041(3) 0.049(3) 0.067(3) -0.007(2) 0.008(2) -0.006(2)
Cu3 0.0209(2) 0.0300(2) 0.0177(2) -0.00117(16) 0.00278(15) -0.00005(16)
O9 0.0285(13) 0.0306(14) 0.0322(14) -0.0046(11) 0.0077(11) 0.0016(11)
O10 0.0266(13) 0.0293(13) 0.0281(13) -0.0011(10) 0.0088(10) 0.0007(10)
O11 0.0226(12) 0.0280(13) 0.0270(13) -0.0031(10) 0.0030(10) 0.0039(10)
O12 0.0266(14) 0.0298(15) 0.0583(19) 0.0083(13) 0.0097(13) 0.0038(11)
N5 0.0260(15) 0.0373(18) 0.0160(14) 0.0009(12) 0.0024(11) -0.0056(13)
N6 0.0204(14) 0.0426(19) 0.0186(14) -0.0014(13) 0.0015(11) 0.0001(13)
C37 0.0268(19) 0.043(2) 0.030(2) -0.0105(17) 0.0075(15) 0.0023(16)
C38 0.0314(19) 0.0321(19) 0.0181(16) -0.0053(14) 0.0026(14) -0.0032(15)
C39 0.037(2) 0.033(2) 0.0228(18) -0.0062(15) 0.0011(15) 0.0039(16)
C40 0.052(3) 0.029(2) 0.0251(19) -0.0025(15) 0.0018(17) 0.0051(17)
C41 0.043(2) 0.032(2) 0.0210(18) -0.0004(15) 0.0003(16) -0.0044(17)
C42 0.034(2) 0.0328(19) 0.0150(16) -0.0006(14) 0.0016(14) -0.0030(15)
C43 0.0324(19) 0.0285(18) 0.0136(15) -0.0022(13) 0.0031(13) 0.0002(14)
C44 0.035(2) 0.035(2) 0.0134(15) 0.0005(14) -0.0015(14) -0.0060(16)
C45 0.0222(17) 0.044(2) 0.0218(17) 0.0006(15) 0.0005(13) -0.0059(15)
C46 0.0223(17) 0.046(2) 0.0283(19) -0.0001(17) 0.0055(14) -0.0013(16)
C47 0.0226(17) 0.046(2) 0.0188(17) -0.0056(15) 0.0038(13) 0.0065(15)
C48 0.0231(17) 0.038(2) 0.0210(17) -0.0036(15) 0.0007(13) 0.0043(15)
C49 0.0288(19) 0.039(2) 0.030(2) -0.0087(16) -0.0006(15) 0.0099(16)
C50 0.038(2) 0.031(2) 0.034(2) -0.0094(16) -0.0033(17) 0.0097(16)
C51 0.034(2) 0.031(2) 0.039(2) 0.0009(17) 0.0025(17) 0.0009(16)
C52 0.0256(18) 0.032(2) 0.031(2) -0.0031(15) 0.0005(15) 0.0039(15)
C53 0.0264(17) 0.0307(19) 0.0198(16) -0.0040(14) -0.0015(13) 0.0047(14)
C54 0.034(2) 0.041(3) 0.100(4) 0.022(3) 0.021(3) 0.004(2)
Cl1 0.0223(4) 0.0310(4) 0.0343(5) -0.0021(4) 0.0089(3) 0.0020(3)
O15 0.0432(18) 0.0354(17) 0.073(2) -0.0062(15) 0.0336(17) 0.0054(13)
O16 0.0369(16) 0.0427(17) 0.055(2) -0.0035(15) 0.0230(14) -0.0090(13)
O17 0.0341(16) 0.061(2) 0.0409(17) 0.0085(15) 0.0058(13) 0.0148(14)
O18 0.0311(15) 0.059(2) 0.0383(17) -0.0052(15) 0.0021(13) -0.0101(14)
Cl2 0.0255(6) 0.0251(5) 0.0285(7) -0.0008(4) 0.0072(5) -0.0010(4)
O19 0.0375(18) 0.045(2) 0.0296(17) -0.0018(14) -0.0017(13) 0.0065(14)
O20 0.0443(17) 0.0419(17) 0.0329(15) -0.0048(13) 0.0155(13) 0.0083(13)
O21 0.0395(16) 0.0345(15) 0.0350(15) 0.0041(12) 0.0104(12) 0.0083(12)
O22 0.0403(18) 0.0437(19) 0.084(3) 0.0130(18) 0.0187(17) -0.0032(14)
O23W 0.0352(17) 0.094(3) 0.0435(19) 0.0119(19) 0.0115(14) 0.0025(18)
C1W 0.055(3) 0.100(5) 0.064(4) -0.029(4) 0.009(3) 0.012(3)

loop_
_atom_type_symbol
_atom_type_description
_atom_type_scat_dispersion_real
_atom_type_scat_dispersion_imag
_atom_type_scat_source
C C 0.0033 0.0016 'International Tables Vol C Tables 4.2.6.8 and 6.1.1.4'
H H 0.0000 0.0000 'International Tables Vol C Tables 4.2.6.8 and 6.1.1.4'
Cl Cl 0.1484 0.1585 'International Tables Vol C Tables 4.2.6.8 and 6.1.1.4'
Cu Cu 0.3201 1.2651 'International Tables Vol C Tables 4.2.6.8 and 6.1.1.4'
Mn Mn 0.3368 0.7283 'International Tables Vol C Tables 4.2.6.8 and 6.1.1.4'
N N 0.0061 0.0033 'International Tables Vol C Tables 4.2.6.8 and 6.1.1.4'
O O 0.0106 0.0060 'International Tables Vol C Tables 4.2.6.8 and 6.1.1.4'

loop_
_geom_angle_atom_site_label_1
_geom_angle_atom_site_label_2
_geom_angle_atom_site_label_3
_geom_angle
_geom_angle_site_symmetry_1
_geom_angle_site_symmetry_3
_geom_angle_publ_flag
O2 Cu1 O3 88.80(11) . . ?
O2 Cu1 N2 178.11(12) . . ?
O3 Cu1 N2 93.06(12) . . ?
O2 Cu1 N1 93.26(12) . . ?
O3 Cu1 N1 177.90(12) . . ?
N2 Cu1 N1 84.88(13) . . ?
C2 O1 C1 117.6(3) . . ?
C7 O2 Cu1 126.5(2) . . ?
C17 O3 Cu1 125.0(2) . . ?
C16 O4 C18 115.8(3) . . ?
C8 N1 C9 121.0(3) . . ?
C8 N1 Cu1 126.0(3) . . ?
C9 N1 Cu1 113.0(2) . . ?
C11 N2 C10 120.9(3) . . ?
C11 N2 Cu1 126.7(3) . . ?
C10 N2 Cu1 112.5(2) . . ?
O1 C1 H1A 109.5 . . ?
O1 C1 H1B 109.5 . . ?
H1A C1 H1B 109.5 . . ?
O1 C1 H1C 109.5 . . ?
H1A C1 H1C 109.5 . . ?
H1B C1 H1C 109.5 . . ?
O1 C2 C3 125.8(3) . . ?
O1 C2 C7 113.2(3) . . ?
C3 C2 C7 121.1(4) . . ?
C2 C3 C4 120.3(4) . . ?
C2 C3 H3 119.9 . . ?
C4 C3 H3 119.9 . . ?
C5 C4 C3 120.2(4) . . ?
C5 C4 H4 119.9 . . ?
C3 C4 H4 119.9 . . ?
C4 C5 C6 120.7(4) . . ?
C4 C5 H5 119.6 . . ?
C6 C5 H5 119.6 . . ?
C7 C6 C5 120.2(4) . . ?
C7 C6 C8 122.2(3) . . ?
C5 C6 C8 117.6(3) . . ?
O2 C7 C6 125.6(3) . . ?
O2 C7 C2 116.9(3) . . ?
C6 C7 C2 117.5(3) . . ?
N1 C8 C6 125.3(3) . . ?
N1 C8 H8 117.3 . . ?
C6 C8 H8 117.3 . . ?
N1 C9 C10 108.4(3) . . ?
N1 C9 H9A 110.0 . . ?
C10 C9 H9A 110.0 . . ?
N1 C9 H9B 110.0 . . ?
C10 C9 H9B 110.0 . . ?
H9A C9 H9B 108.4 . . ?
N2 C10 C9 107.9(3) . . ?
N2 C10 H10A 110.1 . . ?
C9 C10 H10A 110.1 . . ?
N2 C10 H10B 110.1 . . ?
C9 C10 H10B 110.1 . . ?
H10A C10 H10B 108.4 . . ?
N2 C11 C12 124.4(3) . . ?
N2 C11 H11 117.8 . . ?
C12 C11 H11 117.8 . . ?
C17 C12 C13 119.9(4) . . ?
C17 C12 C11 122.5(3) . . ?
C13 C12 C11 117.5(3) . . ?
C14 C13 C12 121.0(4) . . ?
C14 C13 H13 119.5 . . ?
C12 C13 H13 119.5 . . ?
C13 C14 C15 120.4(4) . . ?
C13 C14 H14 119.8 . . ?
C15 C14 H14 119.8 . . ?
C16 C15 C14 120.0(4) . . ?
C16 C15 H15 120.0 . . ?
C14 C15 H15 120.0 . . ?
C15 C16 O4 125.0(4) . . ?
C15 C16 C17 121.3(4) . . ?
O4 C16 C17 113.7(3) . . ?
O3 C17 C12 125.6(3) . . ?
O3 C17 C16 117.2(3) . . ?
C12 C17 C16 117.2(3) . . ?
O4 C18 H18A 109.5 . . ?
O4 C18 H18B 109.5 . . ?
H18A C18 H18B 109.5 . . ?
O4 C18 H18C 109.5 . . ?
H18A C18 H18C 109.5 . . ?
H18B C18 H18C 109.5 . . ?
O6 Cu2 O7 82.69(10) . . ?
O6 Cu2 N4 177.09(12) . . ?
O7 Cu2 N4 96.10(11) . . ?
O6 Cu2 N3 95.07(12) . . ?
O7 Cu2 N3 177.58(12) . . ?
N4 Cu2 N3 86.18(13) . . ?
O14 Mn1 O13 173.07(10) . . ?
O14 Mn1 O23 92.00(11) . . ?
O13 Mn1 O23 81.07(11) . . ?
O14 Mn1 O7 96.20(10) . . ?
O13 Mn1 O7 89.29(10) . . ?
O23 Mn1 O7 143.95(10) . . ?
O14 Mn1 O6 92.93(10) . . ?
O13 Mn1 O6 92.94(9) . . ?
O23 Mn1 O6 144.93(10) . . ?
O7 Mn1 O6 69.70(9) . . ?
C20 O5 C19 116.9(3) . . ?
C20 O5 H5O 109.5 . . ?
C19 O5 H5O 133.0 . . ?
C25 O6 Cu2 126.0(2) . . ?
C25 O6 Mn1 129.8(2) . . ?
Cu2 O6 Mn1 103.85(10) . . ?
C35 O7 Cu2 125.1(2) . . ?
C35 O7 Mn1 131.0(2) . . ?
Cu2 O7 Mn1 103.75(10) . . ?
C34 O8 C36 116.3(3) . . ?
Mn1 O13 H13A 104(3) . . ?
Mn1 O13 H13B 105(3) . . ?
H13A O13 H13B 98.0(15) . . ?
Mn1 O14 H14A 107(3) . . ?
Mn1 O14 H14B 113(3) . . ?
H14A O14 H14B 98.4(16) . . ?
C55 O23 Mn1 132.8(3) . . ?
C55 O23 H23O 109.5 . . ?
Mn1 O23 H23O 114.5 . . ?
C26 N3 C27 121.4(3) . . ?
C26 N3 Cu2 125.1(3) . . ?
C27 N3 Cu2 113.5(2) . . ?
C29 N4 C28 120.3(3) . . ?
C29 N4 Cu2 125.2(3) . . ?
C28 N4 Cu2 114.4(2) . . ?
O5 C19 H19A 109.5 . . ?
O5 C19 H19B 109.5 . . ?
H19A C19 H19B 109.5 . . ?
O5 C19 H19C 109.5 . . ?
H19A C19 H19C 109.5 . . ?
H19B C19 H19C 109.5 . . ?
O5 C20 C21 124.9(3) . . ?
O5 C20 C25 113.6(3) . . ?
C21 C20 C25 121.4(3) . . ?
C20 C21 C22 119.3(4) . . ?
C20 C21 H21 120.4 . . ?
C22 C21 H21 120.4 . . ?
C23 C22 C21 120.3(3) . . ?
C23 C22 H22 119.8 . . ?
C21 C22 H22 119.8 . . ?
C22 C23 C24 121.5(3) . . ?
C22 C23 H23 119.2 . . ?
C24 C23 H23 119.2 . . ?
C23 C24 C25 118.7(3) . . ?
C23 C24 C26 118.0(3) . . ?
C25 C24 C26 123.2(3) . . ?
O6 C25 C20 117.2(3) . . ?
O6 C25 C24 124.1(3) . . ?
C20 C25 C24 118.7(3) . . ?
N3 C26 C24 125.7(3) . . ?
N3 C26 H26 117.1 . . ?
C24 C26 H26 117.1 . . ?
N3 C27 C28 110.2(3) . . ?
N3 C27 H27A 109.6 . . ?
C28 C27 H27A 109.6 . . ?
N3 C27 H27B 109.6 . . ?
C28 C27 H27B 109.6 . . ?
H27A C27 H27B 108.1 . . ?
N4 C28 C27 109.3(3) . . ?
N4 C28 H28A 109.8 . . ?
C27 C28 H28A 109.8 . . ?
N4 C28 H28B 109.8 . . ?
C27 C28 H28B 109.8 . . ?
H28A C28 H28B 108.3 . . ?
N4 C29 C30 125.0(3) . . ?
N4 C29 H29 117.5 . . ?
C30 C29 H29 117.5 . . ?
C35 C30 C31 119.6(3) . . ?
C35 C30 C29 123.8(3) . . ?
C31 C30 C29 116.6(3) . . ?
C32 C31 C30 121.0(4) . . ?
C32 C31 H31 119.5 . . ?
C30 C31 H31 119.5 . . ?
C31 C32 C33 120.0(3) . . ?
C31 C32 H32 120.0 . . ?
C33 C32 H32 120.0 . . ?
C34 C33 C32 120.2(3) . . ?
C34 C33 H33 119.9 . . ?
C32 C33 H33 119.9 . . ?
O8 C34 C33 125.6(3) . . ?
O8 C34 C35 113.9(3) . . ?
C33 C34 C35 120.5(3) . . ?
O7 C35 C30 124.7(3) . . ?
O7 C35 C34 116.7(3) . . ?
C30 C35 C34 118.7(3) . . ?
O8 C36 H36A 109.5 . . ?
O8 C36 H36B 109.5 . . ?
H36A C36 H36B 109.5 . . ?
O8 C36 H36C 109.5 . . ?
H36A C36 H36C 109.5 . . ?
H36B C36 H36C 109.5 . . ?
O23 C55 H55A 109.5 . . ?
O23 C55 H55B 109.5 . . ?
H55A C55 H55B 109.5 . . ?
O23 C55 H55C 109.5 . . ?
H55A C55 H55C 109.5 . . ?
H55B C55 H55C 109.5 . . ?
O11 Cu3 O10 89.71(11) . . ?
O11 Cu3 N6 93.55(12) . . ?
O10 Cu3 N6 174.39(12) . . ?
O11 Cu3 N5 173.44(12) . . ?
O10 Cu3 N5 92.48(12) . . ?
N6 Cu3 N5 84.78(14) . . ?
C38 O9 C37 117.2(3) . . ?
C43 O10 Cu3 127.3(2) . . ?
C53 O11 Cu3 126.5(2) . . ?
C52 O12 C54 115.9(3) . . ?
C44 N5 C45 120.4(3) . . ?
C44 N5 Cu3 127.7(3) . . ?
C45 N5 Cu3 111.8(2) . . ?
C47 N6 C46 121.0(3) . . ?
C47 N6 Cu3 126.4(3) . . ?
C46 N6 Cu3 112.6(2) . . ?
O9 C37 H37A 109.5 . . ?
O9 C37 H37B 109.5 . . ?
H37A C37 H37B 109.5 . . ?
O9 C37 H37C 109.5 . . ?
H37A C37 H37C 109.5 . . ?
H37B C37 H37C 109.5 . . ?
C39 C38 O9 125.1(4) . . ?
C39 C38 C43 122.1(4) . . ?
O9 C38 C43 112.8(3) . . ?
C38 C39 C40 120.2(4) . . ?
C38 C39 H39 119.9 . . ?
C40 C39 H39 119.9 . . ?
C41 C40 C39 119.7(4) . . ?
C41 C40 H40 120.1 . . ?
C39 C40 H40 120.1 . . ?
C40 C41 C42 121.0(4) . . ?
C40 C41 H41 119.5 . . ?
C42 C41 H41 119.5 . . ?
C41 C42 C43 120.1(4) . . ?
C41 C42 C44 118.2(3) . . ?
C43 C42 C44 121.6(3) . . ?
O10 C43 C42 125.5(3) . . ?
O10 C43 C38 117.7(3) . . ?
C42 C43 C38 116.8(3) . . ?
N5 C44 C42 124.8(4) . . ?
N5 C44 H44 117.6 . . ?
C42 C44 H44 117.6 . . ?
N5 C45 C46 107.0(3) . . ?
N5 C45 H45A 110.3 . . ?
C46 C45 H45A 110.3 . . ?
N5 C45 H45B 110.3 . . ?
C46 C45 H45B 110.3 . . ?
H45A C45 H45B 108.6 . . ?
N6 C46 C45 107.7(3) . . ?
N6 C46 H46A 110.2 . . ?
C45 C46 H46A 110.2 . . ?
N6 C46 H46B 110.2 . . ?
C45 C46 H46B 110.2 . . ?
H46A C46 H46B 108.5 . . ?
N6 C47 C48 125.4(3) . . ?
N6 C47 H47 117.3 . . ?
C48 C47 H47 117.3 . . ?
C49 C48 C53 120.2(4) . . ?
C49 C48 C47 117.3(3) . . ?
C53 C48 C47 122.4(3) . . ?
C50 C49 C48 121.4(4) . . ?
C50 C49 H49 119.3 . . ?
C48 C49 H49 119.3 . . ?
C49 C50 C51 119.6(4) . . ?
C49 C50 H50 120.2 . . ?
C51 C50 H50 120.2 . . ?
C52 C51 C50 120.3(4) . . ?
C52 C51 H51 119.8 . . ?
C50 C51 H51 119.8 . . ?
O12 C52 C51 125.2(4) . . ?
O12 C52 C53 113.0(3) . . ?
C51 C52 C53 121.9(4) . . ?
O11 C53 C48 125.1(4) . . ?
O11 C53 C52 118.2(3) . . ?
C48 C53 C52 116.7(3) . . ?
O12 C54 H54A 109.5 . . ?
O12 C54 H54B 109.5 . . ?
H54A C54 H54B 109.5 . . ?
O12 C54 H54C 109.5 . . ?
H54A C54 H54C 109.5 . . ?
H54B C54 H54C 109.5 . . ?
O15 Cl1 O16 110.67(19) . . ?
O15 Cl1 O18 109.6(2) . . ?
O16 Cl1 O18 109.77(19) . . ?
O15 Cl1 O17 108.8(2) . . ?
O16 Cl1 O17 109.28(19) . . ?
O18 Cl1 O17 108.7(2) . . ?
O22 Cl2 O21 112.2(2) . . ?
O22 Cl2 O20 110.5(2) . . ?
O21 Cl2 O20 110.62(19) . . ?
O22 Cl2 O19 107.0(2) . . ?
O21 Cl2 O19 107.88(19) . . ?
O20 Cl2 O19 108.4(2) . . ?
O21 Cl2' O22 126.9(8) . . ?
O21 Cl2' O19' 105.1(15) . . ?
O22 Cl2' O19' 85.0(13) . . ?
O21 Cl2' O20 115.9(8) . . ?
O22 Cl2' O20 109.6(7) . . ?
O19' Cl2' O20 107.6(14) . . ?
C1W O23W H23W 109.5 . . ?
O23W C1W H1WA 109.5 . . ?
O23W C1W H1WB 109.5 . . ?
H1WA C1W H1WB 109.5 . . ?
O23W C1W H1WC 109.5 . . ?
H1WA C1W H1WC 109.5 . . ?
H1WB C1W H1WC 109.5 . . ?

loop_
_geom_bond_atom_site_label_1
_geom_bond_atom_site_label_2
_geom_bond_distance
_geom_bond_site_symmetry_2
_geom_bond_publ_flag
Cu1 O2 1.904(2) . ?
Cu1 O3 1.916(3) . ?
Cu1 N2 1.930(3) . ?
Cu1 N1 1.942(3) . ?
O1 C2 1.362(5) . ?
O1 C1 1.428(4) . ?
O2 C7 1.302(4) . ?
O3 C17 1.324(4) . ?
O4 C16 1.389(5) . ?
O4 C18 1.427(5) . ?
N1 C8 1.282(5) . ?
N1 C9 1.471(5) . ?
N2 C11 1.282(5) . ?
N2 C10 1.469(5) . ?
C1 H1A 0.9800 . ?
C1 H1B 0.9800 . ?
C1 H1C 0.9800 . ?
C2 C3 1.380(5) . ?
C2 C7 1.433(5) . ?
C3 C4 1.395(6) . ?
C3 H3 0.9500 . ?
C4 C5 1.370(6) . ?
C4 H4 0.9500 . ?
C5 C6 1.414(5) . ?
C5 H5 0.9500 . ?
C6 C7 1.407(5) . ?
C6 C8 1.447(5) . ?
C8 H8 0.9500 . ?
C9 C10 1.525(5) . ?
C9 H9A 0.9900 . ?
C9 H9B 0.9900 . ?
C10 H10A 0.9900 . ?
C10 H10B 0.9900 . ?
C11 C12 1.441(5) . ?
C11 H11 0.9500 . ?
C12 C17 1.405(5) . ?
C12 C13 1.413(5) . ?
C13 C14 1.350(6) . ?
C13 H13 0.9500 . ?
C14 C15 1.393(6) . ?
C14 H14 0.9500 . ?
C15 C16 1.371(5) . ?
C15 H15 0.9500 . ?
C16 C17 1.425(5) . ?
C18 H18A 0.9800 . ?
C18 H18B 0.9800 . ?
C18 H18C 0.9800 . ?
Cu2 O6 1.893(2) . ?
Cu2 O7 1.898(2) . ?
Cu2 N4 1.908(3) . ?
Cu2 N3 1.919(3) . ?
Mn1 O14 2.142(3) . ?
Mn1 O13 2.153(3) . ?
Mn1 O23 2.160(3) . ?
Mn1 O7 2.191(2) . ?
Mn1 O6 2.192(2) . ?
O5 C20 1.370(4) . ?
O5 C19 1.428(4) . ?
O5 H5O 0.8400 . ?
O6 C25 1.321(4) . ?
O7 C35 1.326(4) . ?
O8 C34 1.362(4) . ?
O8 C36 1.444(4) . ?
O13 H13A 0.798(10) . ?
O13 H13B 0.797(10) . ?
O14 H14A 0.797(10) . ?
O14 H14B 0.794(10) . ?
O23 C55 1.410(5) . ?
O23 H23O 0.8400 . ?
N3 C26 1.275(5) . ?
N3 C27 1.463(5) . ?
N4 C29 1.286(5) . ?
N4 C28 1.473(4) . ?
C19 H19A 0.9800 . ?
C19 H19B 0.9800 . ?
C19 H19C 0.9800 . ?
C20 C21 1.380(5) . ?
C20 C25 1.405(5) . ?
C21 C22 1.408(5) . ?
C21 H21 0.9500 . ?
C22 C23 1.358(6) . ?
C22 H22 0.9500 . ?
C23 C24 1.412(5) . ?
C23 H23 0.9500 . ?
C24 C25 1.415(5) . ?
C24 C26 1.444(5) . ?
C26 H26 0.9500 . ?
C27 C28 1.538(5) . ?
C27 H27A 0.9900 . ?
C27 H27B 0.9900 . ?
C28 H28A 0.9900 . ?
C28 H28B 0.9900 . ?
C29 C30 1.457(5) . ?
C29 H29 0.9500 . ?
C30 C35 1.405(5) . ?
C30 C31 1.405(5) . ?
C31 C32 1.375(5) . ?
C31 H31 0.9500 . ?
C32 C33 1.398(6) . ?
C32 H32 0.9500 . ?
C33 C34 1.386(5) . ?
C33 H33 0.9500 . ?
C34 C35 1.422(5) . ?
C36 H36A 0.9800 . ?
C36 H36B 0.9800 . ?
C36 H36C 0.9800 . ?
C55 H55A 0.9800 . ?
C55 H55B 0.9800 . ?
C55 H55C 0.9800 . ?
Cu3 O11 1.904(3) . ?
Cu3 O10 1.909(3) . ?
Cu3 N6 1.939(3) . ?
Cu3 N5 1.940(3) . ?
O9 C38 1.373(4) . ?
O9 C37 1.433(4) . ?
O10 C43 1.306(4) . ?
O11 C53 1.305(4) . ?
O12 C52 1.368(5) . ?
O12 C54 1.433(5) . ?
N5 C44 1.272(5) . ?
N5 C45 1.476(5) . ?
N6 C47 1.273(5) . ?
N6 C46 1.466(5) . ?
C37 H37A 0.9800 . ?
C37 H37B 0.9800 . ?
C37 H37C 0.9800 . ?
C38 C39 1.367(5) . ?
C38 C43 1.429(5) . ?
C39 C40 1.396(6) . ?
C39 H39 0.9500 . ?
C40 C41 1.378(6) . ?
C40 H40 0.9500 . ?
C41 C42 1.409(5) . ?
C41 H41 0.9500 . ?
C42 C43 1.416(5) . ?
C42 C44 1.455(5) . ?
C44 H44 0.9500 . ?
C45 C46 1.527(6) . ?
C45 H45A 0.9900 . ?
C45 H45B 0.9900 . ?
C46 H46A 0.9900 . ?
C46 H46B 0.9900 . ?
C47 C48 1.444(6) . ?
C47 H47 0.9500 . ?
C48 C49 1.409(5) . ?
C48 C53 1.418(5) . ?
C49 C50 1.366(6) . ?
C49 H49 0.9500 . ?
C50 C51 1.403(6) . ?
C50 H50 0.9500 . ?
C51 C52 1.372(5) . ?
C51 H51 0.9500 . ?
C52 C53 1.428(5) . ?
C54 H54A 0.9800 . ?
C54 H54B 0.9800 . ?
C54 H54C 0.9800 . ?
Cl1 O15 1.430(3) . ?
Cl1 O16 1.437(3) . ?
Cl1 O18 1.438(3) . ?
Cl1 O17 1.441(3) . ?
Cl2 O22 1.420(3) . ?
Cl2 O21 1.425(3) . ?
Cl2 O20 1.426(3) . ?
Cl2 O19 1.461(3) . ?
Cl2' O21 1.271(10) . ?
Cl2' O22 1.369(10) . ?
Cl2' O19' 1.38(3) . ?
Cl2' O20 1.491(11) . ?
O23W C1W 1.464(7) . ?
O23W H23W 0.8400 . ?
C1W H1WA 0.9800 . ?
C1W H1WB 0.9800 . ?
C1W H1WC 0.9800 . ?
